data_4507809
loop_
_publ_author_name
'Tilborg, Ana\"elle'
'Leyssens, Tom'
'Norberg, Bernadette'
'Wouters, Johan'

_publ_section_title
;
 Structural Study of Prolinium/Fumaric Acid Zwitterionic Cocrystals: Focus
 on Hydrogen-Bonding Pattern Involving Zwitterionic (Ionic) Heterosynthons
;
_journal_issue 6
_journal_name_full 'Crystal Growth &amp; Design'
_journal_page_first 2373
_journal_paper_doi 10.1021/cg400081v
_journal_volume 13
_journal_year 2013
_chemical_absolute_configuration rm
_chemical_formula_moiety '2(C5 H11 N2 O), C4 H2 O4, H2 O'
_chemical_formula_sum 'C14 H26 N4 O7'
_chemical_formula_weight 362.39
_chemical_name_common 'D-prolinamidium fumarate salt'
_chemical_name_systematic '2(R)-carbamoylpyrrolidinium-(2E)-3-carboxyprop-2-enoate hydrate (1:1:1)'
_space_group_IT_number 4
_symmetry_cell_setting monoclinic
_symmetry_space_group_name_Hall 'P 2yb'
_symmetry_space_group_name_H-M 'P 1 21 1'
_atom_sites_solution_hydrogens geom
_atom_sites_solution_primary direct
_atom_sites_solution_secondary difmap
_audit_creation_method SHELXL-97
_audit_update_record
;
2012-12-14 # Formatted by publCIF
;
_cell_angle_alpha 90.00
_cell_angle_beta 99.217(5)
_cell_angle_gamma 90.00
_cell_formula_units_Z 2
_cell_length_a 9.8307(5)
_cell_length_b 7.1796(3)
_cell_length_c 12.8464(6)
_cell_measurement_reflns_used 2099
_cell_measurement_temperature 293(2)
_cell_measurement_theta_max 32.6772
_cell_measurement_theta_min 3.5229
_cell_volume 895.00(7)
_computing_cell_refinement
;
CrysAlisPro, Agilent Technologies,
Version 1.171.35.11 (release 16-05-2011 CrysAlis171 .NET)
(compiled May 16 2011,17:55:39)
;
_computing_data_collection
;
CrysAlisPro, Agilent Technologies,
Version 1.171.35.11 (release 16-05-2011 CrysAlis171 .NET)
(compiled May 16 2011,17:55:39)
;
_computing_data_reduction
;
CrysAlisPro, Agilent Technologies,
Version 1.171.35.11 (release 16-05-2011 CrysAlis171 .NET)
(compiled May 16 2011,17:55:39)
;
_computing_structure_refinement 'SHELXL-97 (Sheldrick, 1997)'
_computing_structure_solution sir92
_diffrn_ambient_temperature 293(2)
_diffrn_detector_area_resol_mean 10.3712
_diffrn_measured_fraction_theta_full 0.997
_diffrn_measured_fraction_theta_max 0.997
_diffrn_measurement_device_type 'Xcalibur, Ruby, Gemini ultra'
_diffrn_measurement_method '\w scans'
_diffrn_radiation_monochromator graphite
_diffrn_radiation_source 'fine-focus sealed tube'
_diffrn_radiation_type MoK\a
_diffrn_radiation_wavelength 0.71073
_diffrn_reflns_av_R_equivalents 0.0178
_diffrn_reflns_av_sigmaI/netI 0.0360
_diffrn_reflns_limit_h_max 11
_diffrn_reflns_limit_h_min -11
_diffrn_reflns_limit_k_max 8
_diffrn_reflns_limit_k_min -8
_diffrn_reflns_limit_l_max 15
_diffrn_reflns_limit_l_min -9
_diffrn_reflns_number 3842
_diffrn_reflns_theta_full 25.00
_diffrn_reflns_theta_max 25.02
_diffrn_reflns_theta_min 3.53
_exptl_absorpt_coefficient_mu 0.108
_exptl_absorpt_correction_T_max 0.9957
_exptl_absorpt_correction_T_min 0.9787
_exptl_absorpt_correction_type multi-scan
_exptl_absorpt_process_details
;
CrysAlisPro, Agilent Technologies,
Version 1.171.35.11 (release 16-05-2011 CrysAlis171 .NET)
(compiled May 16 2011,17:55:39)
Empirical absorption correction using spherical harmonics,
 implemented in SCALE3 ABSPACK scaling algorithm.
;
_exptl_crystal_colour colorless
_exptl_crystal_density_diffrn 1.345
_exptl_crystal_density_method 'not measured'
_exptl_crystal_description plaquet
_exptl_crystal_F_000 388
_exptl_crystal_size_max 0.20
_exptl_crystal_size_mid 0.10
_exptl_crystal_size_min 0.04
_refine_diff_density_max 0.143
_refine_diff_density_min -0.158
_refine_diff_density_rms 0.037
_refine_ls_extinction_method none
_refine_ls_goodness_of_fit_ref 1.100
_refine_ls_hydrogen_treatment mixed
_refine_ls_matrix_type full
_refine_ls_number_parameters 266
_refine_ls_number_reflns 2803
_refine_ls_number_restraints 3
_refine_ls_restrained_S_all 1.099
_refine_ls_R_factor_all 0.0453
_refine_ls_R_factor_gt 0.0404
_refine_ls_shift/su_max 0.004
_refine_ls_shift/su_mean 0.000
_refine_ls_structure_factor_coef Fsqd
_refine_ls_weighting_details 'calc w=1/[\s^2^(Fo^2^)+(0.0495P)^2^+0.1125P] where P=(Fo^2^+2Fc^2^)/3'
_refine_ls_weighting_scheme calc
_refine_ls_wR_factor_gt 0.0998
_refine_ls_wR_factor_ref 0.1030
_reflns_number_gt 2572
_reflns_number_total 2803
_reflns_threshold_expression >2sigma(I)
_cod_data_source_file cg400081v_si_016.cif
_cod_data_source_block bn_atdprolam-af
_cod_original_sg_symbol_H-M 'P 21'
_cod_database_code 4507809

loop_
_symmetry_equiv_pos_as_xyz
'x, y, z'
'-x, y+1/2, -z'

loop_
_atom_site_label
_atom_site_type_symbol
_atom_site_fract_x
_atom_site_fract_y
_atom_site_fract_z
_atom_site_U_iso_or_equiv
_atom_site_adp_type
_atom_site_occupancy
_atom_site_symmetry_multiplicity
_atom_site_calc_flag
_atom_site_refinement_flags
C1 C 0.1666(3) 0.8894(4) 0.4835(2) 0.0448(7) Uani 1 1 d .
H1A H 0.1018 0.9147 0.4198 0.054 Uiso 1 1 calc R
H1B H 0.1625 0.9904 0.5331 0.054 Uiso 1 1 calc R
C2 C 0.3082(4) 0.8676(6) 0.4593(4) 0.0933(15) Uani 1 1 d .
H2A H 0.3623 0.9779 0.4812 0.112 Uiso 1 1 calc R
H2B H 0.3052 0.8512 0.3840 0.112 Uiso 1 1 calc R
C3 C 0.3720(3) 0.7017(5) 0.5169(3) 0.0632(10) Uani 1 1 d .
H3A H 0.4588 0.7348 0.5602 0.076 Uiso 1 1 calc R
H3B H 0.3891 0.6052 0.4677 0.076 Uiso 1 1 calc R
C4 C 0.2691(3) 0.6343(4) 0.5855(2) 0.0351(6) Uani 1 1 d .
H4 H 0.2907 0.6909 0.6556 0.042 Uiso 1 1 calc R
C5 C 0.2600(3) 0.4251(4) 0.5964(2) 0.0364(6) Uani 1 1 d .
C6 C 0.3454(3) 0.7652(4) 0.0262(2) 0.0432(7) Uani 1 1 d .
H6A H 0.3875 0.8677 -0.0062 0.052 Uiso 1 1 calc R
H6B H 0.3994 0.7403 0.0948 0.052 Uiso 1 1 calc R
C7 C 0.1997(3) 0.8119(5) 0.0370(3) 0.0558(8) Uani 1 1 d .
H7A H 0.1740 0.9323 0.0057 0.067 Uiso 1 1 calc R
H7B H 0.1891 0.8156 0.1108 0.067 Uiso 1 1 calc R
C8 C 0.1099(3) 0.6585(4) -0.0206(2) 0.0500(8) Uani 1 1 d .
H8A H 0.0925 0.5608 0.0276 0.060 Uiso 1 1 calc R
H8B H 0.0225 0.7081 -0.0554 0.060 Uiso 1 1 calc R
C9 C 0.1958(3) 0.5862(4) -0.10084(19) 0.0332(6) Uani 1 1 d .
H9 H 0.1863 0.6697 -0.1619 0.040 Uiso 1 1 calc R
C10 C 0.1595(3) 0.3875(4) -0.13689(19) 0.0360(6) Uani 1 1 d .
C11 C 0.4008(3) 0.2320(4) 0.17588(19) 0.0337(6) Uani 1 1 d .
C12 C 0.2723(3) 0.2263(4) 0.2251(2) 0.0357(6) Uani 1 1 d .
H12 H 0.2385 0.1106 0.2414 0.043 Uiso 1 1 calc R
C13 C 0.2057(3) 0.3747(4) 0.24638(19) 0.0382(6) Uani 1 1 d .
H13 H 0.2386 0.4892 0.2273 0.046 Uiso 1 1 calc R
C14 C 0.0798(2) 0.3760(4) 0.29926(17) 0.0324(5) Uani 1 1 d .
N1 N 0.1352(2) 0.7083(3) 0.53043(18) 0.0332(5) Uani 1 1 d D
H1E H 0.101(3) 0.628(4) 0.476(2) 0.038(7) Uiso 1 1 d .
H1D H 0.075(3) 0.719(5) 0.573(2) 0.074(11) Uiso 1 1 d D
N2 N 0.3626(3) 0.3496(4) 0.6640(2) 0.0492(6) Uani 1 1 d .
H2D H 0.351(4) 0.235(6) 0.680(3) 0.062(10) Uiso 1 1 d .
H2E H 0.424(3) 0.416(5) 0.705(2) 0.053(10) Uiso 1 1 d .
N3 N 0.0537(3) 0.3733(4) -0.21410(18) 0.0421(5) Uani 1 1 d .
H3D H 0.018(4) 0.476(5) -0.242(3) 0.062(11) Uiso 1 1 d .
H3E H 0.040(3) 0.264(5) -0.241(3) 0.052(9) Uiso 1 1 d .
N4 N 0.3381(2) 0.5957(3) -0.04194(18) 0.0345(5) Uani 1 1 d .
H4D H 0.402(3) 0.589(4) -0.084(2) 0.040(7) Uiso 1 1 d .
H4E H 0.347(3) 0.497(4) -0.002(2) 0.040(8) Uiso 1 1 d .
O1 O 0.1665(2) 0.3373(3) 0.54521(17) 0.0563(6) Uani 1 1 d .
O2 O 0.2256(2) 0.2555(3) -0.09366(17) 0.0550(6) Uani 1 1 d .
O3 O 0.43062(19) 0.3801(3) 0.13355(15) 0.0492(5) Uani 1 1 d .
O4 O 0.47301(19) 0.0862(3) 0.18136(15) 0.0462(5) Uani 1 1 d .
O5 O 0.0430(2) 0.5327(3) 0.32797(14) 0.0465(5) Uani 1 1 d .
O6 O 0.02282(19) 0.2240(2) 0.31182(14) 0.0392(5) Uani 1 1 d .
O7 O 0.3092(3) 0.9806(4) 0.7610(2) 0.0708(7) Uani 1 1 d D
H7D H 0.388(3) 0.962(12) 0.798(5) 0.21(4) Uiso 1 1 d D
H7E H 0.254(7) 1.038(13) 0.790(6) 0.20(3) Uiso 1 1 d .

loop_
_atom_site_aniso_label
_atom_site_aniso_U_11
_atom_site_aniso_U_22
_atom_site_aniso_U_33
_atom_site_aniso_U_23
_atom_site_aniso_U_13
_atom_site_aniso_U_12
C1 0.0429(16) 0.0282(14) 0.0621(17) 0.0073(14) 0.0049(13) 0.0005(14)
C2 0.060(2) 0.077(3) 0.153(4) 0.064(3) 0.048(2) 0.014(2)
C3 0.0366(16) 0.057(2) 0.099(3) 0.024(2) 0.0184(17) 0.0063(17)
C4 0.0323(13) 0.0294(14) 0.0425(13) -0.0019(11) 0.0028(11) 0.0006(11)
C5 0.0399(15) 0.0298(13) 0.0396(13) -0.0001(11) 0.0064(12) 0.0004(13)
C6 0.0463(17) 0.0385(17) 0.0451(15) -0.0047(12) 0.0081(13) -0.0029(13)
C7 0.056(2) 0.0425(17) 0.072(2) -0.0162(16) 0.0203(16) -0.0039(15)
C8 0.0424(17) 0.0483(18) 0.0620(18) -0.0120(14) 0.0165(15) 0.0002(14)
C9 0.0330(13) 0.0295(13) 0.0361(12) 0.0045(11) 0.0028(11) -0.0004(12)
C10 0.0413(15) 0.0311(14) 0.0368(12) 0.0029(12) 0.0106(11) 0.0010(13)
C11 0.0314(13) 0.0383(15) 0.0307(12) 0.0011(12) 0.0028(10) -0.0024(13)
C12 0.0354(14) 0.0313(14) 0.0416(13) 0.0044(12) 0.0102(11) 0.0000(12)
C13 0.0424(15) 0.0282(13) 0.0451(14) 0.0027(12) 0.0105(11) -0.0036(13)
C14 0.0379(14) 0.0281(13) 0.0309(12) 0.0026(11) 0.0045(10) 0.0071(13)
N1 0.0327(12) 0.0254(11) 0.0427(12) -0.0012(10) 0.0093(10) 0.0006(10)
N2 0.0508(16) 0.0343(15) 0.0580(15) 0.0065(13) -0.0057(13) 0.0031(14)
N3 0.0474(14) 0.0301(12) 0.0477(13) -0.0048(13) 0.0039(11) -0.0035(13)
N4 0.0332(12) 0.0332(12) 0.0387(11) 0.0031(11) 0.0103(10) 0.0006(10)
O1 0.0640(14) 0.0330(11) 0.0640(13) -0.0001(9) -0.0138(11) -0.0070(11)
O2 0.0726(15) 0.0289(11) 0.0589(13) 0.0045(9) -0.0038(11) 0.0048(10)
O3 0.0415(11) 0.0535(13) 0.0539(11) 0.0157(11) 0.0120(9) -0.0027(11)
O4 0.0395(11) 0.0441(12) 0.0574(11) 0.0028(10) 0.0149(9) 0.0111(10)
O5 0.0607(13) 0.0317(10) 0.0486(10) 0.0006(9) 0.0134(10) 0.0103(10)
O6 0.0408(11) 0.0320(10) 0.0481(11) -0.0030(9) 0.0173(9) -0.0036(9)
O7 0.0793(19) 0.0467(14) 0.0842(18) -0.0025(12) 0.0063(16) 0.0115(14)

loop_
_atom_type_symbol
_atom_type_description
_atom_type_scat_dispersion_real
_atom_type_scat_dispersion_imag
_atom_type_scat_source
C C 0.0033 0.0016 'International Tables Vol C Tables 4.2.6.8 and 6.1.1.4'
H H 0.0000 0.0000 'International Tables Vol C Tables 4.2.6.8 and 6.1.1.4'
N N 0.0061 0.0033 'International Tables Vol C Tables 4.2.6.8 and 6.1.1.4'
O O 0.0106 0.0060 'International Tables Vol C Tables 4.2.6.8 and 6.1.1.4'

loop_
_geom_angle_atom_site_label_1
_geom_angle_atom_site_label_2
_geom_angle_atom_site_label_3
_geom_angle
C2 C1 N1 104.8(2)
C2 C1 H1A 110.8
N1 C1 H1A 110.8
C2 C1 H1B 110.8
N1 C1 H1B 110.8
H1A C1 H1B 108.9
C1 C2 C3 108.4(3)
C1 C2 H2A 110.0
C3 C2 H2A 110.0
C1 C2 H2B 110.0
C3 C2 H2B 110.0
H2A C2 H2B 108.4
C2 C3 C4 106.0(2)
C2 C3 H3A 110.5
C4 C3 H3A 110.5
C2 C3 H3B 110.5
C4 C3 H3B 110.5
H3A C3 H3B 108.7
N1 C4 C5 109.7(2)
N1 C4 C3 103.3(2)
C5 C4 C3 115.0(2)
N1 C4 H4 109.5
C5 C4 H4 109.5
C3 C4 H4 109.5
O1 C5 N2 124.6(3)
O1 C5 C4 121.0(2)
N2 C5 C4 114.4(3)
N4 C6 C7 106.2(2)
N4 C6 H6A 110.5
C7 C6 H6A 110.5
N4 C6 H6B 110.5
C7 C6 H6B 110.5
H6A C6 H6B 108.7
C6 C7 C8 106.3(2)
C6 C7 H7A 110.5
C8 C7 H7A 110.5
C6 C7 H7B 110.5
C8 C7 H7B 110.5
H7A C7 H7B 108.7
C9 C8 C7 103.5(2)
C9 C8 H8A 111.1
C7 C8 H8A 111.1
C9 C8 H8B 111.1
C7 C8 H8B 111.1
H8A C8 H8B 109.0
N4 C9 C8 102.7(2)
N4 C9 C10 110.7(2)
C8 C9 C10 113.3(2)
N4 C9 H9 110.0
C8 C9 H9 110.0
C10 C9 H9 110.0
O2 C10 N3 125.0(3)
O2 C10 C9 120.2(2)
N3 C10 C9 114.7(2)
O3 C11 O4 124.2(2)
O3 C11 C12 118.6(2)
O4 C11 C12 117.3(2)
C13 C12 C11 123.5(3)
C13 C12 H12 118.3
C11 C12 H12 118.3
C12 C13 C14 125.3(3)
C12 C13 H13 117.4
C14 C13 H13 117.4
O6 C14 O5 126.1(2)
O6 C14 C13 118.1(2)
O5 C14 C13 115.8(2)
C1 N1 C4 106.3(2)
C1 N1 H1E 107.9(17)
C4 N1 H1E 109.0(17)
C1 N1 H1D 112(3)
C4 N1 H1D 112(2)
H1E N1 H1D 109(3)
C5 N2 H2D 115(2)
C5 N2 H2E 123(2)
H2D N2 H2E 119(3)
C10 N3 H3D 118(2)
C10 N3 H3E 116(2)
H3D N3 H3E 125(3)
C9 N4 C6 106.8(2)
C9 N4 H4D 113.1(17)
C6 N4 H4D 114.9(19)
C9 N4 H4E 105.3(19)
C6 N4 H4E 109.0(18)
H4D N4 H4E 107(3)
H7D O7 H7E 116(6)

loop_
_geom_bond_atom_site_label_1
_geom_bond_atom_site_label_2
_geom_bond_distance
C1 C2 1.483(4)
C1 N1 1.486(3)
C1 H1A 0.9700
C1 H1B 0.9700
C2 C3 1.487(5)
C2 H2A 0.9700
C2 H2B 0.9700
C3 C4 1.523(4)
C3 H3A 0.9700
C3 H3B 0.9700
C4 N1 1.489(3)
C4 C5 1.513(4)
C4 H4 0.9800
C5 O1 1.217(3)
C5 N2 1.335(4)
C6 N4 1.494(4)
C6 C7 1.499(4)
C6 H6A 0.9700
C6 H6B 0.9700
C7 C8 1.526(4)
C7 H7A 0.9700
C7 H7B 0.9700
C8 C9 1.524(4)
C8 H8A 0.9700
C8 H8B 0.9700
C9 N4 1.482(3)
C9 C10 1.524(4)
C9 H9 0.9800
C10 O2 1.231(3)
C10 N3 1.321(3)
C11 O3 1.251(3)
C11 O4 1.260(3)
C11 C12 1.502(3)
C12 C13 1.303(4)
C12 H12 0.9300
C13 C14 1.504(4)
C13 H13 0.9300
C14 O6 1.249(3)
C14 O5 1.255(3)
N1 H1E 0.93(3)
N1 H1D 0.8701(11)
N2 H2D 0.86(4)
N2 H2E 0.88(3)
N3 H3D 0.87(4)
N3 H3E 0.86(4)
N4 H4D 0.89(3)
N4 H4E 0.88(3)
O7 H7D 0.8500(12)
O7 H7E 0.81(7)

loop_
_geom_torsion_atom_site_label_1
_geom_torsion_atom_site_label_2
_geom_torsion_atom_site_label_3
_geom_torsion_atom_site_label_4
_geom_torsion
N1 C1 C2 C3 -15.3(5)
C1 C2 C3 C4 -5.4(5)
C2 C3 C4 N1 23.8(4)
C2 C3 C4 C5 143.3(3)
N1 C4 C5 O1 14.9(3)
C3 C4 C5 O1 -101.0(3)
N1 C4 C5 N2 -166.1(2)
C3 C4 C5 N2 77.9(3)
N4 C6 C7 C8 3.5(3)
C6 C7 C8 C9 -25.1(3)
C7 C8 C9 N4 37.0(3)
C7 C8 C9 C10 156.5(2)
N4 C9 C10 O2 19.9(3)
C8 C9 C10 O2 -94.9(3)
N4 C9 C10 N3 -161.2(2)
C8 C9 C10 N3 84.1(3)
O3 C11 C12 C13 -15.0(4)
O4 C11 C12 C13 164.0(3)
C11 C12 C13 C14 -177.6(2)
C12 C13 C14 O6 -10.0(4)
C12 C13 C14 O5 169.2(3)
C2 C1 N1 C4 30.7(3)
C5 C4 N1 C1 -156.9(2)
C3 C4 N1 C1 -33.7(3)
C8 C9 N4 C6 -35.8(3)
C10 C9 N4 C6 -157.1(2)
C7 C6 N4 C9 20.4(3)
